data_4061286
loop_
_publ_author_name
'Shin, Richard Y. C.'
'Tan, Geok Kheng'
'Koh, Lip Lin'
'Goh, Lai Yoong'

_publ_section_title
;
Syntheses and Single Crystal X-Ray Diffraction Studies of Acyclic
and Macrocyclic Aza-dithiolate (NS~2~) Complexes of (Arene)ruthenium(II).
Base-Promoted Formation of Tethered Arene and Thiolate-alkylation
Derivatives.
;
_journal_issue 26
_journal_name_full Organometallics
_journal_page_first 6293
_journal_page_last 6298
_journal_paper_doi 10.1021/om049445c
_journal_volume 23
_journal_year 2004
_chemical_formula_moiety C22H37N1S2Ru1P1F6Br1
_chemical_formula_sum 'C25.67 H41.5 Br F6 N2.83 P Ru S2'
_chemical_formula_weight 779.85
_space_group_IT_number 176
_symmetry_cell_setting hexagonal
_symmetry_space_group_name_Hall '-P 6c'
_symmetry_space_group_name_H-M 'P 63/m'
_cell_angle_alpha 90.00
_cell_angle_beta 90.00
_cell_angle_gamma 120.00
_cell_formula_units_Z 12
_cell_length_a 16.7659(5)
_cell_length_b 16.7659(5)
_cell_length_c 45.705(3)
_cell_measurement_temperature 223(2)
_cell_volume 11126.3(8)
_diffrn_ambient_temperature 223(2)
_exptl_crystal_density_diffrn 1.397
_cod_depositor_comments
;
The following automatic conversions were performed:
'_symmetry_cell_setting' value 'Hexagonal' changed to 'hexagonal'
according to '/home/saulius/struct/CIF-dictionaries/cif_core.dic'
dictionary named 'cif_core.dic' version 2.4.1 from 2010-06-29.

Automatic conversion script
Id: cif_fix_enum 1527 2010-12-29 10:47:43Z saulius 
;
_cod_original_formula_sum 'C25.67 H41.50 Br F6 N2.83 P Ru S2'
_cod_database_code 4061286

loop_
_symmetry_equiv_pos_as_xyz
'x, y, z'
'-y, x-y, z'
'-x+y, -x, z'
'-x, -y, z+1/2'
'y, -x+y, z+1/2'
'x-y, x, z+1/2'
'-x, -y, -z'
'y, -x+y, -z'
'x-y, x, -z'
'x, y, -z-1/2'
'-y, x-y, -z-1/2'
'-x+y, -x, -z-1/2'

loop_
_atom_site_label
_atom_site_type_symbol
_atom_site_fract_x
_atom_site_fract_y
_atom_site_fract_z
_atom_site_U_iso_or_equiv
_atom_site_adp_type
_atom_site_occupancy
_atom_site_symmetry_multiplicity
_atom_site_calc_flag
_atom_site_refinement_flags
_atom_site_disorder_assembly
_atom_site_disorder_group
Ru1 Ru 0.30779(9) 0.31590(9) 0.62899(4) 0.0368(5) Uani 1 1 d . . .
Br1 Br 0.90189(13) 0.31668(13) 0.59615(5) 0.0504(7) Uani 1 1 d . . .
S1 S 0.4217(3) 0.3916(4) 0.66464(12) 0.0486(13) Uani 1 1 d . . .
S2 S 0.3510(3) 0.4232(3) 0.59058(13) 0.0450(13) Uani 1 1 d . . .
N1 N 0.4092(10) 0.2894(11) 0.6084(4) 0.043(4) Uani 1 1 d . . .
C1 C 0.4934(15) 0.3433(16) 0.6560(6) 0.060(7) Uani 1 1 d . . .
H1A H 0.5543 0.3808 0.6649 0.072 Uiso 1 1 calc R . .
H1B H 0.4660 0.2808 0.6641 0.072 Uiso 1 1 calc R . .
C2 C 0.5028(15) 0.3404(15) 0.6232(6) 0.064(7) Uani 1 1 d . . .
H2A H 0.5380 0.3098 0.6186 0.077 Uiso 1 1 calc R . .
H2B H 0.5370 0.4035 0.6156 0.077 Uiso 1 1 calc R . .
C3 C 0.4352(15) 0.4062(14) 0.5707(5) 0.049(5) Uani 1 1 d . . .
H3A H 0.4302 0.4141 0.5496 0.059 Uiso 1 1 calc R . .
H3B H 0.4976 0.4512 0.5771 0.059 Uiso 1 1 calc R . .
C4 C 0.4148(17) 0.3075(13) 0.5772(5) 0.057(6) Uani 1 1 d . . .
H4A H 0.3565 0.2633 0.5680 0.069 Uiso 1 1 calc R . .
H4B H 0.4636 0.2988 0.5687 0.069 Uiso 1 1 calc R . .
C5 C 0.5039(13) 0.5173(13) 0.6608(5) 0.053(6) Uani 1 1 d . . .
H5A H 0.5412 0.5292 0.6431 0.064 Uiso 1 1 calc R . .
H5B H 0.4702 0.5509 0.6592 0.064 Uiso 1 1 calc R . .
C6 C 0.564(2) 0.5478(16) 0.6872(7) 0.076(8) Uani 1 1 d . . .
H6A H 0.5379 0.5474 0.7055 0.091 Uiso 1 1 calc R . .
C7 C 0.648(2) 0.574(2) 0.6859(8) 0.118(14) Uani 1 1 d . . .
H7A H 0.6753 0.5745 0.6678 0.141 Uiso 1 1 calc R . .
H7B H 0.6844 0.5926 0.7029 0.141 Uiso 1 1 calc R . .
C8 C 0.4206(14) 0.5471(12) 0.5973(5) 0.052(6) Uani 1 1 d . . .
H8A H 0.3921 0.5655 0.6126 0.063 Uiso 1 1 calc R . .
H8B H 0.4824 0.5628 0.6038 0.063 Uiso 1 1 calc R . .
C9 C 0.4261(16) 0.5948(14) 0.5703(6) 0.063(7) Uani 1 1 d . . .
H9A H 0.3718 0.5907 0.5629 0.075 Uiso 1 1 calc R . .
C10 C 0.503(2) 0.6434(15) 0.5557(7) 0.085(9) Uani 1 1 d . . .
H10A H 0.5579 0.6486 0.5626 0.102 Uiso 1 1 calc R . .
H10B H 0.5025 0.6731 0.5382 0.102 Uiso 1 1 calc R . .
C11 C 0.2161(11) 0.1710(13) 0.6433(5) 0.043(5) Uani 1 1 d U . .
C12 C 0.2214(14) 0.2262(13) 0.6673(5) 0.050(5) Uani 1 1 d U . .
C13 C 0.1973(14) 0.3006(13) 0.6606(5) 0.048(5) Uani 1 1 d U . .
C14 C 0.1706(12) 0.3089(13) 0.6323(5) 0.048(5) Uani 1 1 d U . .
C15 C 0.1645(12) 0.2496(12) 0.6089(5) 0.045(5) Uani 1 1 d U . .
C16 C 0.1884(11) 0.1795(12) 0.6147(5) 0.041(5) Uani 1 1 d U . .
C17 C 0.2340(15) 0.0908(13) 0.6485(5) 0.053(6) Uani 1 1 d . . .
H17A H 0.1774 0.0368 0.6547 0.080 Uiso 1 1 calc R . .
H17B H 0.2804 0.1078 0.6636 0.080 Uiso 1 1 calc R . .
H17C H 0.2555 0.0771 0.6306 0.080 Uiso 1 1 calc R . .
C18 C 0.2422(17) 0.2158(15) 0.6980(5) 0.063(7) Uani 1 1 d . . .
H18A H 0.1863 0.1701 0.7076 0.095 Uiso 1 1 calc R . .
H18B H 0.2663 0.2744 0.7080 0.095 Uiso 1 1 calc R . .
H18C H 0.2876 0.1961 0.6985 0.095 Uiso 1 1 calc R . .
C19 C 0.2068(17) 0.3641(16) 0.6854(6) 0.069(7) Uani 1 1 d . . .
H19A H 0.1481 0.3402 0.6953 0.103 Uiso 1 1 calc R . .
H19B H 0.2257 0.4249 0.6777 0.103 Uiso 1 1 calc R . .
H19C H 0.2528 0.3680 0.6991 0.103 Uiso 1 1 calc R . .
C20 C 0.1489(14) 0.3850(13) 0.6258(7) 0.073(8) Uani 1 1 d . . .
H20A H 0.0839 0.3622 0.6291 0.110 Uiso 1 1 calc R . .
H20B H 0.1642 0.4045 0.6056 0.110 Uiso 1 1 calc R . .
H20C H 0.1849 0.4369 0.6387 0.110 Uiso 1 1 calc R . .
C21 C 0.1262(14) 0.2573(16) 0.5795(7) 0.075(8) Uani 1 1 d . . .
H21A H 0.0599 0.2171 0.5794 0.113 Uiso 1 1 calc R . .
H21B H 0.1535 0.2394 0.5640 0.113 Uiso 1 1 calc R . .
H21C H 0.1407 0.3204 0.5765 0.113 Uiso 1 1 calc R . .
C22 C 0.1827(14) 0.1164(14) 0.5903(5) 0.057(6) Uani 1 1 d . . .
H22A H 0.1214 0.0628 0.5898 0.086 Uiso 1 1 calc R . .
H22B H 0.2276 0.0969 0.5936 0.086 Uiso 1 1 calc R . .
H22C H 0.1954 0.1488 0.5718 0.086 Uiso 1 1 calc R . .
P1 P 0.0000 0.0000 0.5000 0.073(5) Uani 1 6 d S . .
F1 F 0.0861(12) 0.0205(12) 0.4807(4) 0.104(6) Uani 1 1 d . . .
P2 P 0.2144(6) -0.0004(6) 0.7500 0.053(2) Uani 1 2 d S . .
F2 F 0.1505(16) 0.0448(17) 0.7500 0.082(6) Uani 1 2 d S . .
F3 F 0.283(2) -0.038(2) 0.7500 0.111(10) Uani 1 2 d S . .
F4 F 0.1239(19) -0.1002(14) 0.7500 0.104(9) Uani 1 2 d S . .
F5 F 0.2149(10) -0.0010(9) 0.7154(3) 0.070(4) Uani 1 1 d . . .
F6 F 0.3000(17) 0.0980(17) 0.7500 0.113(9) Uani 1 2 d S . .
P3 P 0.3333 0.6667 0.6681(2) 0.042(2) Uani 1 3 d S . .
F7 F 0.385(3) 0.638(2) 0.6874(9) 0.28(2) Uani 1 1 d . . .
F8 F 0.2950(17) 0.5781(12) 0.6503(7) 0.168(11) Uani 1 1 d . . .
N1S N 0.0000 0.0000 0.6447(9) 0.065(9) Uani 1 3 d SU . .
C1S C 0.0000 0.0000 0.6977(10) 0.061(11) Uani 1 3 d SU . .
H1S1 H -0.0630 -0.0302 0.7048 0.092 Uiso 0.33 1 calc PR . .
H1S2 H 0.0328 0.0630 0.7048 0.092 Uiso 0.33 1 calc PR . .
H1S3 H 0.0302 -0.0328 0.7048 0.092 Uiso 0.33 1 calc PR . .
C2S C 0.0000 0.0000 0.6685(9) 0.027(7) Uani 1 3 d SU . .
N2S N 0.388(4) 0.475(5) 0.7500 0.16(2) Uani 1 2 d S . .
C3S C 0.254(4) 0.503(3) 0.7500 0.112(18) Uani 1 2 d S . .
H3S1 H 0.2157 0.4746 0.7330 0.169 Uiso 0.50 1 calc PR . .
H3S2 H 0.2794 0.5688 0.7494 0.169 Uiso 1 2 calc SR . .
H3S3 H 0.2179 0.4779 0.7676 0.169 Uiso 0.50 1 calc PR . .
C4S C 0.331(4) 0.482(3) 0.7500 0.100(15) Uani 1 2 d S . .
N3S N 0.290(3) -0.027(5) 0.4873(11) 0.24(3) Uani 1 1 d . . .
C5S C 0.263(2) 0.053(4) 0.5247(8) 0.140(18) Uani 1 1 d . . .
H5SA H 0.3030 0.0705 0.5416 0.210 Uiso 1 1 calc R . .
H5SB H 0.1995 0.0129 0.5309 0.210 Uiso 1 1 calc R . .
H5SC H 0.2682 0.1074 0.5155 0.210 Uiso 1 1 calc R . .
C6S C 0.286(4) 0.008(3) 0.5057(10) 0.15(2) Uani 1 1 d . . .

loop_
_atom_site_aniso_label
_atom_site_aniso_U_11
_atom_site_aniso_U_22
_atom_site_aniso_U_33
_atom_site_aniso_U_23
_atom_site_aniso_U_13
_atom_site_aniso_U_12
Ru1 0.0217(8) 0.0211(8) 0.0631(11) -0.0003(7) 0.0032(7) 0.0071(6)
Br1 0.0370(11) 0.0273(10) 0.0836(16) -0.0001(10) -0.0019(10) 0.0137(8)
S1 0.036(3) 0.037(3) 0.061(3) -0.001(2) 0.000(2) 0.009(2)
S2 0.033(2) 0.025(2) 0.076(4) 0.008(2) 0.002(2) 0.013(2)
N1 0.030(8) 0.036(9) 0.062(12) -0.003(8) 0.005(8) 0.016(7)
C1 0.047(13) 0.049(13) 0.10(2) -0.013(13) -0.029(13) 0.038(11)
C2 0.042(12) 0.033(11) 0.11(2) -0.014(13) -0.015(13) 0.016(10)
C3 0.053(13) 0.037(11) 0.055(13) 0.004(10) 0.016(10) 0.021(10)
C4 0.072(15) 0.028(10) 0.077(17) -0.007(11) 0.015(13) 0.028(11)
C5 0.022(9) 0.030(11) 0.094(18) -0.009(11) -0.003(10) 0.003(8)
C6 0.073(19) 0.038(13) 0.10(2) -0.008(13) -0.017(16) 0.012(13)
C7 0.06(2) 0.12(3) 0.11(3) -0.02(2) -0.006(18) -0.001(19)
C8 0.040(11) 0.024(10) 0.077(16) 0.000(10) 0.013(11) 0.004(9)
C9 0.046(13) 0.036(12) 0.102(19) 0.023(13) 0.006(13) 0.017(11)
C10 0.10(2) 0.028(12) 0.11(2) 0.016(13) -0.001(18) 0.013(13)
C11 0.009(7) 0.033(9) 0.076(13) -0.008(9) 0.009(8) 0.003(7)
C12 0.037(10) 0.027(9) 0.081(14) 0.011(10) 0.014(10) 0.013(8)
C13 0.040(10) 0.029(9) 0.078(14) -0.007(9) 0.010(10) 0.020(8)
C14 0.020 0.036(10) 0.090(14) -0.008(10) 0.001(9) 0.016(6)
C15 0.018(8) 0.022(9) 0.085(14) -0.003(9) -0.011(9) 0.002(7)
C16 0.008(7) 0.028(9) 0.078(13) 0.005(9) -0.002(8) 0.003(7)
C17 0.055(13) 0.033(11) 0.077(16) 0.008(10) 0.025(12) 0.025(10)
C18 0.069(16) 0.045(13) 0.079(18) 0.024(12) 0.023(13) 0.032(12)
C19 0.061(15) 0.048(13) 0.10(2) -0.010(13) 0.021(14) 0.028(12)
C20 0.036(11) 0.029(10) 0.17(3) -0.011(14) -0.013(14) 0.026(9)
C21 0.025(11) 0.044(13) 0.14(3) 0.006(15) -0.007(14) 0.008(10)
C22 0.043(12) 0.042(12) 0.083(17) -0.032(12) -0.015(11) 0.019(10)
P1 0.065(7) 0.065(7) 0.089(13) 0.000 0.000 0.033(3)
F1 0.084(11) 0.086(12) 0.135(15) -0.003(11) 0.023(11) 0.036(10)
P2 0.052(5) 0.046(5) 0.067(6) 0.000 0.000 0.029(4)
F2 0.089(15) 0.110(18) 0.074(14) 0.000 0.000 0.070(15)
F3 0.17(3) 0.18(3) 0.086(16) 0.000 0.000 0.16(2)
F4 0.13(2) 0.050(12) 0.071(15) 0.000 0.000 0.003(13)
F5 0.091(10) 0.052(8) 0.076(9) 0.012(7) 0.018(8) 0.043(8)
F6 0.082(17) 0.075(16) 0.12(2) 0.000 0.000 -0.005(13)
P3 0.029(3) 0.029(3) 0.068(6) 0.000 0.000 0.0146(13)
F7 0.26(4) 0.13(2) 0.36(4) 0.04(3) -0.22(4) 0.04(2)
F8 0.15(2) 0.048(10) 0.28(3) -0.047(15) 0.00(2) 0.031(12)
N1S 0.064(14) 0.064(14) 0.07(2) 0.000 0.000 0.032(7)
C1S 0.044(13) 0.044(13) 0.10(3) 0.000 0.000 0.022(7)
C2S 0.007(8) 0.007(8) 0.07(2) 0.000 0.000 0.003(4)
N2S 0.10(4) 0.25(7) 0.15(5) 0.000 0.000 0.11(5)
C3S 0.13(5) 0.06(3) 0.12(4) 0.000 0.000 0.03(3)
C4S 0.07(3) 0.07(3) 0.12(4) 0.000 0.000 0.00(2)
N3S 0.11(3) 0.40(9) 0.18(4) -0.11(5) -0.02(3) 0.11(4)
C5S 0.06(2) 0.25(6) 0.09(3) 0.02(3) -0.003(18) 0.07(3)
C6S 0.18(5) 0.16(4) 0.10(3) -0.05(3) 0.04(3) 0.08(4)

loop_
_geom_bond_atom_site_label_1
_geom_bond_atom_site_label_2
_geom_bond_distance
_geom_bond_site_symmetry_2
_geom_bond_publ_flag
Ru1 N1 2.174(15) . ?
Ru1 C11 2.227(19) . ?
Ru1 C14 2.249(17) . ?
Ru1 C16 2.255(18) . ?
Ru1 C13 2.26(2) . ?
Ru1 C15 2.275(18) . ?
Ru1 C12 2.29(2) . ?
Ru1 S1 2.343(6) . ?
Ru1 S2 2.353(5) . ?
S1 C1 1.80(2) . ?
S1 C5 1.862(19) . ?
S2 C3 1.82(2) . ?
S2 C8 1.829(19) . ?
N1 C4 1.45(3) . ?
N1 C2 1.52(3) . ?
C1 C2 1.51(3) . ?
C3 C4 1.54(3) . ?
C5 C6 1.49(3) . ?
C6 C7 1.26(4) . ?
C8 C9 1.45(3) . ?
C9 C10 1.31(4) . ?
C11 C12 1.41(3) . ?
C11 C16 1.42(3) . ?
C11 C17 1.54(3) . ?
C12 C18 1.48(3) . ?
C12 C13 1.52(3) . ?
C13 C14 1.40(3) . ?
C13 C19 1.51(3) . ?
C14 C15 1.43(3) . ?
C14 C20 1.52(3) . ?
C15 C16 1.44(3) . ?
C15 C21 1.52(3) . ?
C16 C22 1.51(3) . ?
P1 F1 1.576(17) 3 ?
P1 F1 1.576(17) 9_556 ?
P1 F1 1.576(17) 8_556 ?
P1 F1 1.576(17) . ?
P1 F1 1.576(17) 7_556 ?
P1 F1 1.576(17) 2 ?
P2 F6 1.55(2) . ?
P2 F3 1.57(2) . ?
P2 F5 1.581(14) 10_557 ?
P2 F5 1.581(14) . ?
P2 F2 1.59(2) . ?
P2 F4 1.60(2) . ?
P3 F7 1.47(2) 2_665 ?
P3 F7 1.47(3) 3_565 ?
P3 F7 1.47(2) . ?
P3 F8 1.53(2) 3_565 ?
P3 F8 1.53(2) . ?
P3 F8 1.53(2) 2_665 ?
N1S C2S 1.09(4) . ?
C1S C2S 1.34(5) . ?
N2S C4S 1.04(7) . ?
C3S C4S 1.48(7) . ?
N3S C6S 1.05(5) . ?
C5S C6S 1.33(5) . ?
